data_7124041
loop_
_publ_author_name
'Deolka, Shubham'
'Tarannam, Naziha'
'Fayzullin, Robert R.'
'Kozuch, Sebastian'
'Khaskin, Eugene'

_publ_section_title
;
 Unusual Rearrangement of Modified PNP Ligand based Ru Complexes Relevant
 to Alcohol Dehydrogenation Catalysis
;
_journal_name_full 'Chemical Communications'
_journal_paper_doi 10.1039/C9CC06024C
_journal_year 2019
_chemical_formula_moiety 'C26 H41 Cl N2 O P2 Ru'
_chemical_formula_sum 'C26 H41 Cl N2 O P2 Ru'
_chemical_formula_weight 596.07
_space_group_crystal_system monoclinic
_space_group_IT_number 14
_space_group_name_Hall '-P 2ybc'
_space_group_name_H-M_alt 'P 1 21/c 1'
_symmetry_space_group_name_Hall '-P 2ybc'
_symmetry_space_group_name_H-M 'P 1 21/c 1'
_atom_sites_solution_hydrogens mixed
_audit_creation_method SHELXL-2018/3
_audit_update_record
;
2019-01-14 deposited with the CCDC.    2019-08-21 downloaded from the CCDC.
;
_cell_angle_alpha 90
_cell_angle_beta 108.8904(8)
_cell_angle_gamma 90
_cell_formula_units_Z 4
_cell_length_a 16.45910(11)
_cell_length_b 8.04650(5)
_cell_length_c 22.02981(18)
_cell_measurement_reflns_used 53412
_cell_measurement_temperature 93(2)
_cell_measurement_theta_max 74.8650
_cell_measurement_theta_min 2.8410
_cell_volume 2760.44(4)
_computing_cell_refinement 'CrysAlisPro 1.171.39.46 (Rigaku OD, 2018)'
_computing_data_collection 'CrysAlisPro 1.171.39.46 (Rigaku OD, 2018)'
_computing_data_reduction 'CrysAlisPro 1.171.39.46 (Rigaku OD, 2018)'
_computing_molecular_graphics
;
WinGX (Farrugia, 2012); Olex2 (Dolomanov et al., 2009);
ORTEP-3 (Farrugia, 2012); PLATON (Spek, 2009)
;
_computing_publication_material 'enCIFer (Allen, 2004)'
_computing_structure_refinement 'SHELXL-2018/3 (Sheldrick, 2015)'
_computing_structure_solution 'SHELXT-2018/2 (Sheldrick, 2015)'
_diffrn_ambient_temperature 93(2)
_diffrn_measured_fraction_theta_full 1.000
_diffrn_measured_fraction_theta_max 1.000
_diffrn_measurement_device_type 'XtaLAB Pro: Kappa dual offset/far'
_diffrn_measurement_method '\w scans'
_diffrn_radiation_probe x-ray
_diffrn_radiation_type CuK\a
_diffrn_radiation_wavelength 1.54184
_diffrn_reflns_av_R_equivalents 0.0978
_diffrn_reflns_av_unetI/netI 0.0315
_diffrn_reflns_Laue_measured_fraction_full 1.000
_diffrn_reflns_Laue_measured_fraction_max 1.000
_diffrn_reflns_limit_h_max 20
_diffrn_reflns_limit_h_min -20
_diffrn_reflns_limit_k_max 9
_diffrn_reflns_limit_k_min -9
_diffrn_reflns_limit_l_max 27
_diffrn_reflns_limit_l_min -27
_diffrn_reflns_number 65544
_diffrn_reflns_point_group_measured_fraction_full 1.000
_diffrn_reflns_point_group_measured_fraction_max 1.000
_diffrn_reflns_theta_full 67.684
_diffrn_reflns_theta_max 72.119
_diffrn_reflns_theta_min 2.838
_diffrn_source 'microfocus sealed X-ray tube'
_exptl_absorpt_coefficient_mu 6.740
_exptl_absorpt_correction_T_max 1.000
_exptl_absorpt_correction_T_min 0.516
_exptl_absorpt_correction_type gaussian
_exptl_absorpt_process_details
;
CrysAlisPro 1.171.39.46 (Rigaku Oxford Diffraction, 2018).
Numerical absorption correction based on gaussian integration over
a multifaceted crystal model. Empirical absorption correction using
spherical harmonics, frame scaling and detector area scaling,
implemented in SCALE3 ABSPACK scaling algorithm.
;
_exptl_crystal_colour yellow
_exptl_crystal_density_diffrn 1.434
_exptl_crystal_description plate
_exptl_crystal_F_000 1240
_exptl_crystal_recrystallization_method 'vapor diffusion of pentane into an acetone solution at r.t.'
_exptl_crystal_size_max 0.133
_exptl_crystal_size_mid 0.032
_exptl_crystal_size_min 0.022
_refine_diff_density_max 1.892
_refine_diff_density_min -0.824
_refine_diff_density_rms 0.184
_refine_ls_extinction_method none
_refine_ls_goodness_of_fit_ref 1.117
_refine_ls_hydrogen_treatment mixed
_refine_ls_matrix_type full
_refine_ls_number_parameters 404
_refine_ls_number_reflns 5430
_refine_ls_number_restraints 372
_refine_ls_restrained_S_all 1.085
_refine_ls_R_factor_all 0.0614
_refine_ls_R_factor_gt 0.0610
_refine_ls_shift/su_max 0.003
_refine_ls_shift/su_mean 0.000
_refine_ls_structure_factor_coef Fsqd
_refine_ls_weighting_details 'w=1/[\s^2^(Fo^2^)+(0.1120P)^2^+0.4949P] where P=(Fo^2^+2Fc^2^)/3'
_refine_ls_weighting_scheme calc
_refine_ls_wR_factor_gt 0.1400
_refine_ls_wR_factor_ref 0.1409
_reflns_Friedel_coverage 0.000
_reflns_number_gt 5277
_reflns_number_total 5430
_reflns_threshold_expression 'I > 2\s(I)'
_cod_data_source_file c9cc06024c2.cif
_cod_data_source_block jk504
_cod_database_code 7124041
_shelx_shelxl_version_number 2018/3
_shelx_space_group_comment
;
The symmetry employed for this shelxl refinement is uniquely defined
by the following loop, which should always be used as a source of
symmetry information in preference to the above space-group names.
They are only intended as comments.
;
_shelx_estimated_absorpt_t_min 0.468
_shelx_estimated_absorpt_t_max 0.866

loop_
_space_group_symop_operation_xyz
'x, y, z'
'-x, y+1/2, -z+1/2'
'-x, -y, -z'
'x, -y-1/2, z-1/2'

loop_
_atom_site_label
_atom_site_type_symbol
_atom_site_fract_x
_atom_site_fract_y
_atom_site_fract_z
_atom_site_U_iso_or_equiv
_atom_site_adp_type
_atom_site_occupancy
_atom_site_site_symmetry_order
_atom_site_calc_flag
_atom_site_refinement_flags_posn
_atom_site_refinement_flags_adp
_atom_site_refinement_flags_occupancy
_atom_site_disorder_assembly
_atom_site_disorder_group
Ru1 Ru 0.79823(2) 0.34682(2) 0.57074(2) 0.02848(13) Uani 1 1 d D . . . .
H1 H 0.8564(18) 0.480(3) 0.5576(16) 0.040(8) Uiso 1 1 d D . . . .
Cl1 Cl 0.68557(5) 0.13396(8) 0.57684(3) 0.03953(19) Uani 1 1 d . . . . .
P1 P 0.79439(4) 0.52230(8) 0.65296(3) 0.03004(18) Uani 1 1 d . . . . .
P2 P 0.77992(4) 0.23386(8) 0.47071(3) 0.03214(18) Uani 1 1 d D U . . .
C611 C 0.7866(8) 0.0061(12) 0.4566(5) 0.042(3) Uani 0.588(13) 1 d D U P A 1
H611 H 0.730544 -0.038152 0.458071 0.050 Uiso 0.588(13) 1 calc R U P A 1
C612 C 0.8529(12) -0.077(2) 0.5137(8) 0.047(3) Uani 0.588(13) 1 d D U P A 1
H61A H 0.910482 -0.037047 0.516922 0.071 Uiso 0.588(13) 1 calc R U P A 1
H61B H 0.850266 -0.197536 0.507748 0.071 Uiso 0.588(13) 1 calc R U P A 1
H61C H 0.840663 -0.048786 0.553165 0.071 Uiso 0.588(13) 1 calc R U P A 1
C613 C 0.7902(6) -0.0506(7) 0.3935(3) 0.057(2) Uani 0.588(13) 1 d D U P A 1
H61D H 0.744767 0.004246 0.359157 0.085 Uiso 0.588(13) 1 calc R U P A 1
H61E H 0.782031 -0.171241 0.389960 0.085 Uiso 0.588(13) 1 calc R U P A 1
H61F H 0.846272 -0.022171 0.389679 0.085 Uiso 0.588(13) 1 calc R U P A 1
C621 C 0.7714(9) 0.0007(13) 0.4665(7) 0.031(3) Uani 0.412(13) 1 d D U P A 2
H621 H 0.734404 -0.027821 0.493178 0.037 Uiso 0.412(13) 1 calc R U P A 2
C622 C 0.8580(17) -0.078(3) 0.5019(12) 0.055(6) Uani 0.412(13) 1 d D U P A 2
H62A H 0.898574 -0.054331 0.478828 0.083 Uiso 0.412(13) 1 calc R U P A 2
H62B H 0.851021 -0.198979 0.504147 0.083 Uiso 0.412(13) 1 calc R U P A 2
H62C H 0.880168 -0.032853 0.545413 0.083 Uiso 0.412(13) 1 calc R U P A 2
C623 C 0.7274(6) -0.0757(11) 0.4034(5) 0.057(3) Uani 0.412(13) 1 d D U P A 2
H62D H 0.666360 -0.046033 0.389549 0.086 Uiso 0.412(13) 1 calc R U P A 2
H62E H 0.733374 -0.196779 0.406960 0.086 Uiso 0.412(13) 1 calc R U P A 2
H62F H 0.753228 -0.034899 0.371962 0.086 Uiso 0.412(13) 1 calc R U P A 2
O1 O 0.95740(17) 0.1647(3) 0.64607(13) 0.0599(7) Uani 1 1 d . . . . .
N1 N 0.69137(13) 0.4965(3) 0.51568(10) 0.0294(4) Uani 1 1 d . . . . .
C1 C 0.89474(19) 0.2320(4) 0.61738(14) 0.0405(6) Uani 1 1 d . . . . .
C11 C 0.73105(18) 0.6933(4) 0.60504(13) 0.0352(5) Uani 1 1 d . . . . .
H11A H 0.697312 0.746754 0.629592 0.042 Uiso 1 1 calc R U . . .
H11B H 0.770675 0.777751 0.597790 0.042 Uiso 1 1 calc R U . . .
C12 C 0.67130(18) 0.6373(3) 0.54171(14) 0.0326(6) Uani 1 1 d . . . . .
C13 C 0.60045(18) 0.7335(4) 0.50899(15) 0.0397(6) Uani 1 1 d . . . . .
H13 H 0.587261 0.831458 0.528013 0.048 Uiso 1 1 calc R U . . .
C14 C 0.5497(2) 0.6852(4) 0.44877(17) 0.0452(7) Uani 1 1 d . . . . .
H14 H 0.500182 0.747629 0.426197 0.054 Uiso 1 1 calc R U . . .
C15 C 0.57167(18) 0.5444(4) 0.42138(15) 0.0412(6) Uani 1 1 d . . . . .
H15 H 0.538237 0.512032 0.379213 0.049 Uiso 1 1 calc R U . . .
C16 C 0.64244(16) 0.4508(3) 0.45551(13) 0.0329(5) Uani 1 1 d . . . . .
C17 C 0.66524(17) 0.2908(4) 0.42846(13) 0.0354(5) Uani 1 1 d D U . . .
H17 H 0.632366 0.204365 0.443401 0.043 Uiso 0.782(6) 1 calc R U P B 1
H17A H 0.667164 0.327638 0.385596 0.043 Uiso 0.218(6) 1 calc R U P B 2
N21 N 0.3681(3) 0.1226(7) 0.2576(3) 0.0481(13) Uani 0.782(6) 1 d D U P B 1
C211 C 0.6311(2) 0.2755(4) 0.35658(16) 0.0343(8) Uani 0.782(6) 1 d D U P B 1
H21A H 0.667448 0.193653 0.343762 0.041 Uiso 0.782(6) 1 calc R U P B 1
H21B H 0.639717 0.383990 0.338371 0.041 Uiso 0.782(6) 1 calc R U P B 1
C212 C 0.5379(2) 0.2251(5) 0.3244(3) 0.0304(9) Uani 0.782(6) 1 d D U P B 1
C213 C 0.4949(4) 0.2759(5) 0.2622(3) 0.0339(9) Uani 0.782(6) 1 d D U P B 1
H213 H 0.522366 0.348291 0.240863 0.041 Uiso 0.782(6) 1 calc R U P B 1
C215 C 0.4084(4) 0.0755(6) 0.3178(4) 0.0396(11) Uani 0.782(6) 1 d D U P B 1
H215 H 0.378347 0.005755 0.338008 0.047 Uiso 0.782(6) 1 calc R U P B 1
C214 C 0.4132(5) 0.2228(8) 0.2314(2) 0.0435(12) Uani 0.782(6) 1 d D U P B 1
H214 H 0.386324 0.259000 0.188571 0.052 Uiso 0.782(6) 1 calc R U P B 1
C216 C 0.4916(4) 0.1218(6) 0.3528(2) 0.0347(10) Uani 0.782(6) 1 d D U P B 1
H216 H 0.517043 0.083912 0.395591 0.042 Uiso 0.782(6) 1 calc R U P B 1
N22 N 0.3813(11) 0.167(2) 0.2371(8) 0.038(3) Uani 0.218(6) 1 d D U P B 2
C221 C 0.5985(8) 0.1647(15) 0.4108(7) 0.042(3) Uani 0.218(6) 1 d D U P B 2
H22A H 0.574497 0.157552 0.446550 0.051 Uiso 0.218(6) 1 calc R U P B 2
H22B H 0.627314 0.057271 0.409706 0.051 Uiso 0.218(6) 1 calc R U P B 2
C222 C 0.5231(10) 0.176(2) 0.3496(7) 0.030(3) Uani 0.218(6) 1 d D U P B 2
C223 C 0.5244(11) 0.2504(19) 0.2937(10) 0.033(3) Uani 0.218(6) 1 d D U P B 2
H223 H 0.574949 0.305168 0.292457 0.039 Uiso 0.218(6) 1 calc R U P B 2
C224 C 0.3786(13) 0.091(2) 0.2905(11) 0.037(3) Uani 0.218(6) 1 d D U P B 2
H224 H 0.328004 0.032701 0.289448 0.044 Uiso 0.218(6) 1 calc R U P B 2
C225 C 0.4547(15) 0.247(2) 0.2409(9) 0.036(3) Uani 0.218(6) 1 d D U P B 2
H225 H 0.457442 0.303639 0.203814 0.044 Uiso 0.218(6) 1 calc R U P B 2
C226 C 0.4461(13) 0.0946(19) 0.3465(8) 0.031(3) Uani 0.218(6) 1 d D U P B 2
H226 H 0.440982 0.041994 0.383732 0.038 Uiso 0.218(6) 1 calc R U P B 2
C31 C 0.8897(2) 0.6299(4) 0.70782(15) 0.0368(6) Uani 1 1 d . . . . .
H31 H 0.914554 0.554305 0.745275 0.044 Uiso 1 1 calc R U . . .
C32 C 0.8669(2) 0.7926(4) 0.73466(16) 0.0463(7) Uani 1 1 d . . . . .
H32A H 0.848661 0.875231 0.700234 0.069 Uiso 1 1 calc R U . . .
H32B H 0.917390 0.833948 0.768718 0.069 Uiso 1 1 calc R U . . .
H32C H 0.820147 0.772546 0.752193 0.069 Uiso 1 1 calc R U . . .
C33 C 0.9600(2) 0.6594(4) 0.67774(17) 0.0411(7) Uani 1 1 d . . . . .
H33A H 0.971491 0.555782 0.658621 0.062 Uiso 1 1 calc R U . . .
H33B H 1.012478 0.696571 0.710883 0.062 Uiso 1 1 calc R U . . .
H33C H 0.941117 0.744851 0.644412 0.062 Uiso 1 1 calc R U . . .
C41 C 0.73831(18) 0.4572(4) 0.70981(14) 0.0379(6) Uani 1 1 d . . . . .
H41 H 0.749011 0.543096 0.744329 0.045 Uiso 1 1 calc R U . . .
C42 C 0.7769(2) 0.2927(5) 0.74067(15) 0.0448(7) Uani 1 1 d . . . . .
H42A H 0.771201 0.209228 0.707135 0.067 Uiso 1 1 calc R U . . .
H42B H 0.746454 0.254663 0.769674 0.067 Uiso 1 1 calc R U . . .
H42C H 0.837807 0.308659 0.764976 0.067 Uiso 1 1 calc R U . . .
C43 C 0.64201(19) 0.4439(4) 0.67658(16) 0.0441(7) Uani 1 1 d . . . . .
H43A H 0.618800 0.553672 0.660845 0.066 Uiso 1 1 calc R U . . .
H43B H 0.614612 0.402829 0.707084 0.066 Uiso 1 1 calc R U . . .
H43C H 0.630511 0.366654 0.640387 0.066 Uiso 1 1 calc R U . . .
C51 C 0.8438(2) 0.3167(4) 0.42215(16) 0.0417(6) Uani 1 1 d . . . . .
H51 H 0.827095 0.255269 0.380461 0.050 Uiso 1 1 calc R U . . .
C52 C 0.9391(2) 0.2855(5) 0.45707(18) 0.0540(8) Uani 1 1 d . . . . .
H52A H 0.953683 0.323002 0.501650 0.081 Uiso 1 1 calc R U . . .
H52B H 0.973452 0.347129 0.435692 0.081 Uiso 1 1 calc R U . . .
H52C H 0.951172 0.166458 0.456270 0.081 Uiso 1 1 calc R U . . .
C53 C 0.8265(2) 0.5003(4) 0.40789(16) 0.0462(7) Uani 1 1 d . . . . .
H53A H 0.766248 0.516128 0.381956 0.069 Uiso 1 1 calc R U . . .
H53B H 0.863616 0.541665 0.384227 0.069 Uiso 1 1 calc R U . . .
H53C H 0.838634 0.561720 0.448267 0.069 Uiso 1 1 calc R U . . .

loop_
_atom_site_aniso_label
_atom_site_aniso_U_11
_atom_site_aniso_U_22
_atom_site_aniso_U_33
_atom_site_aniso_U_23
_atom_site_aniso_U_13
_atom_site_aniso_U_12
Ru1 0.02767(18) 0.03115(18) 0.02333(18) 0.00014(6) 0.00372(12) 0.00278(6)
Cl1 0.0445(4) 0.0350(3) 0.0347(4) 0.0035(2) 0.0068(3) -0.0055(2)
P1 0.0276(3) 0.0359(4) 0.0243(3) -0.0013(2) 0.0052(3) 0.0009(2)
P2 0.0337(3) 0.0327(4) 0.0263(3) -0.0025(2) 0.0046(3) 0.0048(2)
C611 0.044(4) 0.042(3) 0.040(4) 0.000(3) 0.014(3) 0.005(3)
C612 0.059(5) 0.042(5) 0.036(5) 0.010(4) 0.008(4) 0.017(3)
C613 0.101(6) 0.032(3) 0.033(3) -0.003(2) 0.015(3) 0.010(3)
C621 0.035(5) 0.024(4) 0.031(4) -0.003(3) 0.008(4) 0.007(3)
C622 0.066(9) 0.044(7) 0.041(9) -0.004(6) -0.004(7) 0.007(6)
C623 0.057(5) 0.045(5) 0.056(5) -0.006(4) 0.000(4) 0.006(4)
O1 0.0484(14) 0.0649(17) 0.0469(15) -0.0059(10) -0.0113(12) 0.0256(11)
N1 0.0282(9) 0.0309(10) 0.0259(10) 0.0001(8) 0.0043(8) 0.0010(8)
C1 0.0434(15) 0.0419(16) 0.0312(14) -0.0050(11) 0.0050(12) 0.0039(12)
C11 0.0361(13) 0.0355(13) 0.0297(13) -0.0032(11) 0.0047(11) 0.0047(11)
C12 0.0318(13) 0.0316(13) 0.0317(15) -0.0005(10) 0.0066(11) -0.0002(9)
C13 0.0359(13) 0.0338(14) 0.0431(16) -0.0034(11) 0.0041(12) 0.0042(10)
C14 0.0402(15) 0.0379(14) 0.0447(17) -0.0035(13) -0.0041(13) 0.0086(12)
C15 0.0374(14) 0.0375(14) 0.0360(15) -0.0021(11) -0.0055(12) 0.0026(11)
C16 0.0328(12) 0.0307(12) 0.0301(13) 0.0006(10) 0.0032(10) 0.0004(9)
C17 0.0355(13) 0.0348(14) 0.0306(13) -0.0020(11) 0.0031(10) 0.0039(10)
N21 0.036(2) 0.059(3) 0.047(3) -0.009(2) 0.011(2) -0.0067(19)
C211 0.0353(16) 0.0407(19) 0.0244(16) 0.0023(13) 0.0065(13) 0.0002(13)
C212 0.0320(18) 0.035(2) 0.024(2) -0.0046(18) 0.0079(18) 0.0009(14)
C213 0.031(2) 0.043(2) 0.025(2) -0.0027(19) 0.0056(19) -0.0050(19)
C215 0.036(3) 0.042(2) 0.042(3) -0.008(2) 0.015(2) -0.009(2)
C214 0.038(3) 0.056(3) 0.031(2) -0.004(2) 0.004(2) -0.007(2)
C216 0.037(3) 0.036(2) 0.034(2) -0.0009(17) 0.016(2) -0.0017(19)
N22 0.033(7) 0.041(7) 0.036(7) -0.002(5) 0.005(6) -0.004(5)
C221 0.044(6) 0.038(6) 0.037(6) -0.001(4) 0.002(5) -0.002(4)
C222 0.030(6) 0.030(6) 0.031(6) -0.010(5) 0.012(5) -0.002(5)
C223 0.031(6) 0.041(6) 0.023(6) -0.003(6) 0.004(6) -0.005(5)
C224 0.038(7) 0.042(6) 0.027(7) -0.003(7) 0.005(6) -0.008(6)
C225 0.023(7) 0.042(6) 0.039(7) 0.004(5) 0.004(6) -0.020(6)
C226 0.034(7) 0.033(6) 0.033(7) 0.000(5) 0.019(6) -0.003(6)
C31 0.0346(15) 0.0429(15) 0.0287(15) -0.0024(11) 0.0046(12) -0.0027(11)
C32 0.0412(15) 0.0506(17) 0.0418(16) -0.0136(14) 0.0061(13) -0.0048(13)
C33 0.0319(14) 0.0505(19) 0.0373(17) -0.0011(11) 0.0063(13) -0.0052(10)
C41 0.0352(13) 0.0476(16) 0.0314(14) -0.0010(11) 0.0114(11) 0.0003(11)
C42 0.0408(15) 0.0621(19) 0.0315(15) 0.0116(14) 0.0119(12) 0.0020(14)
C43 0.0354(13) 0.0502(16) 0.0481(17) 0.0014(13) 0.0156(13) 0.0007(12)
C51 0.0428(16) 0.0492(16) 0.0341(16) -0.0075(13) 0.0140(13) 0.0025(13)
C52 0.0394(16) 0.067(2) 0.059(2) 0.0052(17) 0.0195(15) 0.0061(15)
C53 0.0448(15) 0.0550(18) 0.0393(16) 0.0046(14) 0.0144(13) -0.0007(14)

loop_
_atom_type_symbol
_atom_type_description
_atom_type_scat_dispersion_real
_atom_type_scat_dispersion_imag
_atom_type_scat_source
C C 0.0181 0.0091 'International Tables Vol C Tables 4.2.6.8 and 6.1.1.4'
H H 0.0000 0.0000 'International Tables Vol C Tables 4.2.6.8 and 6.1.1.4'
N N 0.0311 0.0180 'International Tables Vol C Tables 4.2.6.8 and 6.1.1.4'
O O 0.0492 0.0322 'International Tables Vol C Tables 4.2.6.8 and 6.1.1.4'
P P 0.2955 0.4335 'International Tables Vol C Tables 4.2.6.8 and 6.1.1.4'
Cl Cl 0.3639 0.7018 'International Tables Vol C Tables 4.2.6.8 and 6.1.1.4'
Ru Ru 0.0552 3.2960 'International Tables Vol C Tables 4.2.6.8 and 6.1.1.4'

loop_
_geom_angle_atom_site_label_1
_geom_angle_atom_site_label_2
_geom_angle_atom_site_label_3
_geom_angle
C1 Ru1 N1 175.70(11)
C1 Ru1 P2 99.08(9)
N1 Ru1 P2 81.50(6)
C1 Ru1 P1 96.13(9)
N1 Ru1 P1 82.83(6)
P2 Ru1 P1 163.37(3)
C1 Ru1 Cl1 98.28(10)
N1 Ru1 Cl1 86.00(6)
P2 Ru1 Cl1 85.06(2)
P1 Ru1 Cl1 99.40(2)
C1 Ru1 H1 88.6(13)
N1 Ru1 H1 87.1(13)
P2 Ru1 H1 89.5(12)
P1 Ru1 H1 84.1(12)
Cl1 Ru1 H1 171.8(13)
C11 P1 C31 103.13(14)
C11 P1 C41 106.56(13)
C31 P1 C41 101.09(14)
C11 P1 Ru1 99.29(9)
C31 P1 Ru1 124.28(10)
C41 P1 Ru1 120.12(10)
C51 P2 C611 100.5(4)
C51 P2 C17 107.15(14)
C611 P2 C17 105.2(4)
C51 P2 C621 112.2(5)
C17 P2 C621 99.9(4)
C51 P2 Ru1 119.10(11)
C611 P2 Ru1 123.2(3)
C17 P2 Ru1 100.20(9)
C621 P2 Ru1 115.1(4)
C613 C611 C612 113.8(9)
C613 C611 P2 118.7(6)
C612 C611 P2 110.9(9)
C613 C611 H611 103.8
C612 C611 H611 103.8
P2 C611 H611 103.8
C611 C612 H61A 109.5
C611 C612 H61B 109.5
H61A C612 H61B 109.5
C611 C612 H61C 109.5
H61A C612 H61C 109.5
H61B C612 H61C 109.5
C611 C613 H61D 109.5
C611 C613 H61E 109.5
H61D C613 H61E 109.5
C611 C613 H61F 109.5
H61D C613 H61F 109.5
H61E C613 H61F 109.5
C623 C621 C622 113.5(13)
C623 C621 P2 117.9(8)
C622 C621 P2 110.4(13)
C623 C621 H621 104.5
C622 C621 H621 104.5
P2 C621 H621 104.5
C621 C622 H62A 109.5
C621 C622 H62B 109.5
H62A C622 H62B 109.5
C621 C622 H62C 109.5
H62A C622 H62C 109.5
H62B C622 H62C 109.5
C621 C623 H62D 109.5
C621 C623 H62E 109.5
H62D C623 H62E 109.5
C621 C623 H62F 109.5
H62D C623 H62F 109.5
H62E C623 H62F 109.5
C12 N1 C16 119.2(2)
C12 N1 Ru1 119.67(17)
C16 N1 Ru1 121.07(17)
O1 C1 Ru1 177.2(3)
C12 C11 P1 113.0(2)
C12 C11 H11A 109.0
P1 C11 H11A 109.0
C12 C11 H11B 109.0
P1 C11 H11B 109.0
H11A C11 H11B 107.8
N1 C12 C13 121.6(3)
N1 C12 C11 118.0(2)
C13 C12 C11 120.3(2)
C14 C13 C12 119.2(3)
C14 C13 H13 120.4
C12 C13 H13 120.4
C13 C14 C15 119.3(3)
C13 C14 H14 120.4
C15 C14 H14 120.4
C14 C15 C16 120.0(3)
C14 C15 H15 120.0
C16 C15 H15 120.0
N1 C16 C15 120.7(2)
N1 C16 C17 117.9(2)
C15 C16 C17 121.3(2)
C221 C17 C16 115.9(6)
C211 C17 C16 115.3(2)
C221 C17 P2 121.0(5)
C211 C17 P2 118.4(2)
C16 C17 P2 110.52(18)
C211 C17 H17 103.4
C16 C17 H17 103.4
P2 C17 H17 103.4
C221 C17 H17A 101.9
C16 C17 H17A 101.9
P2 C17 H17A 101.9
C215 N21 C214 115.5(5)
C17 C211 C212 119.3(3)
C17 C211 H21A 107.5
C212 C211 H21A 107.5
C17 C211 H21B 107.5
C212 C211 H21B 107.5
H21A C211 H21B 107.0
C213 C212 C216 116.0(4)
C213 C212 C211 119.9(5)
C216 C212 C211 124.1(5)
C214 C213 C212 120.4(4)
C214 C213 H213 119.8
C212 C213 H213 119.8
N21 C215 C216 124.1(5)
N21 C215 H215 117.9
C216 C215 H215 117.9
N21 C214 C213 124.6(5)
N21 C214 H214 117.7
C213 C214 H214 117.7
C215 C216 C212 119.4(4)
C215 C216 H216 120.3
C212 C216 H216 120.3
C224 N22 C225 116.5(15)
C17 C221 C222 121.9(11)
C17 C221 H22A 106.8
C222 C221 H22A 106.8
C17 C221 H22B 106.8
C222 C221 H22B 106.8
H22A C221 H22B 106.7
C223 C222 C226 115.7(12)
C223 C222 C221 125.4(16)
C226 C222 C221 118.8(17)
C225 C223 C222 120.6(12)
C225 C223 H223 119.7
C222 C223 H223 119.7
N22 C224 C226 122.4(16)
N22 C224 H224 118.8
C226 C224 H224 118.8
C223 C225 N22 124.1(14)
C223 C225 H225 117.9
N22 C225 H225 117.9
C224 C226 C222 120.5(14)
C224 C226 H226 119.7
C222 C226 H226 119.7
C33 C31 C32 110.4(3)
C33 C31 P1 112.9(2)
C32 C31 P1 112.9(2)
C33 C31 H31 106.7
C32 C31 H31 106.7
P1 C31 H31 106.7
C31 C32 H32A 109.5
C31 C32 H32B 109.5
H32A C32 H32B 109.5
C31 C32 H32C 109.5
H32A C32 H32C 109.5
H32B C32 H32C 109.5
C31 C33 H33A 109.5
C31 C33 H33B 109.5
H33A C33 H33B 109.5
C31 C33 H33C 109.5
H33A C33 H33C 109.5
H33B C33 H33C 109.5
C43 C41 C42 111.8(3)
C43 C41 P1 111.3(2)
C42 C41 P1 108.57(19)
C43 C41 H41 108.3
C42 C41 H41 108.3
P1 C41 H41 108.3
C41 C42 H42A 109.5
C41 C42 H42B 109.5
H42A C42 H42B 109.5
C41 C42 H42C 109.5
H42A C42 H42C 109.5
H42B C42 H42C 109.5
C41 C43 H43A 109.5
C41 C43 H43B 109.5
H43A C43 H43B 109.5
C41 C43 H43C 109.5
H43A C43 H43C 109.5
H43B C43 H43C 109.5
C53 C51 C52 110.9(3)
C53 C51 P2 111.5(2)
C52 C51 P2 109.4(2)
C53 C51 H51 108.3
C52 C51 H51 108.3
P2 C51 H51 108.3
C51 C52 H52A 109.5
C51 C52 H52B 109.5
H52A C52 H52B 109.5
C51 C52 H52C 109.5
H52A C52 H52C 109.5
H52B C52 H52C 109.5
C51 C53 H53A 109.5
C51 C53 H53B 109.5
H53A C53 H53B 109.5
C51 C53 H53C 109.5
H53A C53 H53C 109.5
H53B C53 H53C 109.5

loop_
_geom_bond_atom_site_label_1
_geom_bond_atom_site_label_2
_geom_bond_distance
Ru1 C1 1.837(3)
Ru1 N1 2.152(2)
Ru1 P2 2.3115(7)
Ru1 P1 2.3136(6)
Ru1 Cl1 2.5596(7)
Ru1 H1 1.525(18)
P1 C11 1.839(3)
P1 C31 1.856(3)
P1 C41 1.856(3)
P2 C51 1.850(3)
P2 C611 1.868(9)
P2 C17 1.871(3)
P2 C621 1.881(10)
C611 C613 1.482(10)
C611 C612 1.526(11)
C611 H611 1.0000
C612 H61A 0.9800
C612 H61B 0.9800
C612 H61C 0.9800
C613 H61D 0.9800
C613 H61E 0.9800
C613 H61F 0.9800
C621 C623 1.477(12)
C621 C622 1.525(15)
C621 H621 1.0000
C622 H62A 0.9800
C622 H62B 0.9800
C622 H62C 0.9800
C623 H62D 0.9800
C623 H62E 0.9800
C623 H62F 0.9800
O1 C1 1.155(4)
N1 C12 1.358(3)
N1 C16 1.360(3)
C11 C12 1.493(4)
C11 H11A 0.9900
C11 H11B 0.9900
C12 C13 1.391(4)
C13 C14 1.375(4)
C13 H13 0.9500
C14 C15 1.385(4)
C14 H14 0.9500
C15 C16 1.386(4)
C15 H15 0.9500
C16 C17 1.516(4)
C17 C221 1.453(12)
C17 C211 1.504(4)
C17 H17 1.0000
C17 H17A 1.0000
N21 C215 1.331(8)
N21 C214 1.345(8)
C211 C212 1.522(5)
C211 H21A 0.9900
C211 H21B 0.9900
C212 C213 1.384(6)
C212 C216 1.404(7)
C213 C214 1.363(7)
C213 H213 0.9500
C215 C216 1.387(8)
C215 H215 0.9500
C214 H214 0.9500
C216 H216 0.9500
N22 C224 1.339(17)
N22 C225 1.347(16)
C221 C222 1.512(14)
C221 H22A 0.9900
C221 H22B 0.9900
C222 C223 1.376(16)
C222 C226 1.408(16)
C223 C225 1.344(17)
C223 H223 0.9500
C224 C226 1.368(17)
C224 H224 0.9500
C225 H225 0.9500
C226 H226 0.9500
C31 C33 1.527(4)
C31 C32 1.532(4)
C31 H31 1.0000
C32 H32A 0.9800
C32 H32B 0.9800
C32 H32C 0.9800
C33 H33A 0.9800
C33 H33B 0.9800
C33 H33C 0.9800
C41 C43 1.519(4)
C41 C42 1.530(4)
C41 H41 1.0000
C42 H42A 0.9800
C42 H42B 0.9800
C42 H42C 0.9800
C43 H43A 0.9800
C43 H43B 0.9800
C43 H43C 0.9800
C51 C53 1.518(5)
C51 C52 1.527(5)
C51 H51 1.0000
C52 H52A 0.9800
C52 H52B 0.9800
C52 H52C 0.9800
C53 H53A 0.9800
C53 H53B 0.9800
C53 H53C 0.9800

loop_
_geom_torsion_atom_site_label_1
_geom_torsion_atom_site_label_2
_geom_torsion_atom_site_label_3
_geom_torsion_atom_site_label_4
_geom_torsion
C51 P2 C611 C613 -33.2(9)
C17 P2 C611 C613 77.9(9)
Ru1 P2 C611 C613 -168.7(6)
C51 P2 C611 C612 101.4(12)
C17 P2 C611 C612 -147.5(11)
Ru1 P2 C611 C612 -34.1(13)
C51 P2 C621 C623 -62.9(11)
C17 P2 C621 C623 50.4(10)
Ru1 P2 C621 C623 156.7(8)
C51 P2 C621 C622 69.9(17)
C17 P2 C621 C622 -176.9(16)
Ru1 P2 C621 C622 -70.6(17)
C31 P1 C11 C12 156.6(2)
C41 P1 C11 C12 -97.4(2)
Ru1 P1 C11 C12 28.0(2)
C16 N1 C12 C13 1.8(4)
Ru1 N1 C12 C13 -177.0(2)
C16 N1 C12 C11 -174.0(2)
Ru1 N1 C12 C11 7.2(3)
P1 C11 C12 N1 -25.2(3)
P1 C11 C12 C13 158.9(2)
N1 C12 C13 C14 -0.2(4)
C11 C12 C13 C14 175.5(3)
C12 C13 C14 C15 -1.8(5)
C13 C14 C15 C16 2.2(5)
C12 N1 C16 C15 -1.4(4)
Ru1 N1 C16 C15 177.4(2)
C12 N1 C16 C17 -178.5(2)
Ru1 N1 C16 C17 0.2(3)
C14 C15 C16 N1 -0.6(5)
C14 C15 C16 C17 176.5(3)
N1 C16 C17 C221 120.4(6)
C15 C16 C17 C221 -56.7(7)
N1 C16 C17 C211 -159.8(3)
C15 C16 C17 C211 23.1(4)
N1 C16 C17 P2 -22.1(3)
C15 C16 C17 P2 160.8(2)
C51 P2 C17 C221 124.8(8)
C621 P2 C17 C221 7.7(9)
Ru1 P2 C17 C221 -110.3(8)
C51 P2 C17 C211 41.3(3)
C611 P2 C17 C211 -65.0(4)
Ru1 P2 C17 C211 166.2(2)
C51 P2 C17 C16 -94.9(2)
C611 P2 C17 C16 158.7(4)
C621 P2 C17 C16 147.9(5)
Ru1 P2 C17 C16 30.0(2)
C16 C17 C211 C212 -79.8(4)
P2 C17 C211 C212 146.0(3)
C17 C211 C212 C213 152.5(3)
C17 C211 C212 C216 -30.4(5)
C216 C212 C213 C214 -1.6(6)
C211 C212 C213 C214 175.8(4)
C214 N21 C215 C216 -0.8(8)
C215 N21 C214 C213 0.2(8)
C212 C213 C214 N21 1.1(8)
N21 C215 C216 C212 0.2(7)
C213 C212 C216 C215 1.0(6)
C211 C212 C216 C215 -176.2(4)
C16 C17 C221 C222 77.5(14)
P2 C17 C221 C222 -144.2(10)
C17 C221 C222 C223 30(2)
C17 C221 C222 C226 -154.7(13)
C226 C222 C223 C225 1(2)
C221 C222 C223 C225 176.9(14)
C225 N22 C224 C226 1(3)
C222 C223 C225 N22 -3(3)
C224 N22 C225 C223 2(3)
N22 C224 C226 C222 -2(3)
C223 C222 C226 C224 1(2)
C221 C222 C226 C224 -175.1(15)
C11 P1 C31 C33 -84.5(2)
C41 P1 C31 C33 165.3(2)
Ru1 P1 C31 C33 26.5(3)
C11 P1 C31 C32 41.6(3)
C41 P1 C31 C32 -68.5(3)
Ru1 P1 C31 C32 152.72(19)
C11 P1 C41 C43 44.5(2)
C31 P1 C41 C43 152.0(2)
Ru1 P1 C41 C43 -67.0(2)
C11 P1 C41 C42 168.0(2)
C31 P1 C41 C42 -84.5(2)
Ru1 P1 C41 C42 56.5(2)
C611 P2 C51 C53 162.2(4)
C17 P2 C51 C53 52.5(3)
C621 P2 C51 C53 161.3(5)
Ru1 P2 C51 C53 -60.0(3)
C611 P2 C51 C52 -74.7(4)
C17 P2 C51 C52 175.7(2)
C621 P2 C51 C52 -75.6(5)
Ru1 P2 C51 C52 63.1(3)
